data_2217835
loop_
_publ_author_name
'\,Sen, Bet\"ul'
'Turgut, Zuhal'
'Pelit, Emel'
'Ayg\"un, Muhittin'

_publ_section_title
;
 1,3-Di-3-pyridyl-2,3-dihydro-1<i>H</i>-naphth[1,2-<i>e</i>][1,3]oxazine
;
_journal_coeditor_code SU2043
_journal_issue 3
_journal_name_full 'Acta Crystallographica Section E'
_journal_page_first o573
_journal_paper_doi 10.1107/S1600536808003887
_journal_volume 64
_journal_year 2008
_chemical_formula_iupac 'C22 H17 N3 O'
_chemical_formula_moiety 'C22 H17 N3 O'
_chemical_formula_sum 'C22 H17 N3 O'
_chemical_formula_weight 339.39
_chemical_name_systematic
;
1,3-Di-3-pyridyl-2,3-dihydro-1<i>H</i>-naphth[1,2-<i>e</i>][1,3]oxazine
;
_space_group_IT_number 14
_symmetry_cell_setting monoclinic
_symmetry_space_group_name_Hall '-P 2ybc'
_symmetry_space_group_name_H-M 'P 1 21/c 1'
_atom_sites_solution_hydrogens geom
_atom_sites_solution_primary direct
_atom_sites_solution_secondary difmap
_audit_creation_method SHELXL-97
_cell_angle_alpha 90.00
_cell_angle_beta 112.615(5)
_cell_angle_gamma 90.00
_cell_formula_units_Z 4
_cell_length_a 12.1720(8)
_cell_length_b 8.0444(6)
_cell_length_c 18.7716(15)
_cell_measurement_reflns_used 10289
_cell_measurement_temperature 293(2)
_cell_measurement_theta_max 27.17
_cell_measurement_theta_min 1.74
_cell_volume 1696.7(2)
_computing_cell_refinement 'X-AREA (Stoe & Cie, 2002)'
_computing_data_collection 'X-AREA (Stoe & Cie, 2002)'
_computing_data_reduction 'X-RED32 (Stoe & Cie, 2002)'
_computing_molecular_graphics 'ORTEPIII (Burnett & Johnson, 1996) and PLATON (Spek, 2003)'
_computing_publication_material 'WinGX (Farrugia, 1999)'
_computing_structure_refinement 'SHELXL97 (Sheldrick, 2008)'
_computing_structure_solution 'SHELXS97 (Sheldrick, 2008)'
_diffrn_ambient_temperature 293(2)
_diffrn_detector_area_resol_mean 6.67
_diffrn_measured_fraction_theta_full 0.980
_diffrn_measured_fraction_theta_max 0.980
_diffrn_measurement_device_type 'Stoe IPDSII'
_diffrn_measurement_method '\w and \f'
_diffrn_radiation_monochromator graphite
_diffrn_radiation_source 'fine-focus sealed tube'
_diffrn_radiation_type MoK\a
_diffrn_radiation_wavelength 0.71073
_diffrn_reflns_av_R_equivalents 0.1240
_diffrn_reflns_av_sigmaI/netI 0.0900
_diffrn_reflns_limit_h_max 15
_diffrn_reflns_limit_h_min -15
_diffrn_reflns_limit_k_max 10
_diffrn_reflns_limit_k_min -10
_diffrn_reflns_limit_l_max 24
_diffrn_reflns_limit_l_min -24
_diffrn_reflns_number 15207
_diffrn_reflns_theta_full 27.19
_diffrn_reflns_theta_max 27.19
_diffrn_reflns_theta_min 2.35
_diffrn_standards_decay_% 0
_diffrn_standards_number 0
_exptl_absorpt_coefficient_mu 0.084
_exptl_absorpt_correction_type none
_exptl_crystal_colour 'pale yellow'
_exptl_crystal_density_diffrn 1.329
_exptl_crystal_density_method 'not measured'
_exptl_crystal_description prism
_exptl_crystal_F_000 712
_exptl_crystal_size_max 0.280
_exptl_crystal_size_mid 0.220
_exptl_crystal_size_min 0.120
_refine_diff_density_max 0.115
_refine_diff_density_min -0.134
_refine_ls_extinction_coef 0.0155(15)
_refine_ls_extinction_expression Fc^*^=kFc[1+0.001xFc^2^\l^3^/sin(2\q)]^-1/4^
_refine_ls_extinction_method 'SHELXL97 (Sheldrick, 2008)'
_refine_ls_goodness_of_fit_ref 0.802
_refine_ls_hydrogen_treatment refall
_refine_ls_matrix_type full
_refine_ls_number_parameters 304
_refine_ls_number_reflns 3703
_refine_ls_number_restraints 0
_refine_ls_restrained_S_all 0.802
_refine_ls_R_factor_all 0.0967
_refine_ls_R_factor_gt 0.0407
_refine_ls_shift/su_max 0.000
_refine_ls_shift/su_mean 0.000
_refine_ls_structure_factor_coef Fsqd
_refine_ls_weighting_details 'calc w=1/[\s^2^(Fo^2^)+(0.0317P)^2^] where P=(Fo^2^+2Fc^2^)/3'
_refine_ls_weighting_scheme calc
_refine_ls_wR_factor_gt 0.0778
_refine_ls_wR_factor_ref 0.0918
_reflns_number_gt 1786
_reflns_number_total 3703
_reflns_threshold_expression I>2\s(I)
_cod_data_source_file su2043.cif
_cod_data_source_block I
_cod_original_sg_symbol_H-M 'P 21/c'
_cod_database_code 2217835
_cod_database_fobs_code 2217835

loop_
_symmetry_equiv_pos_as_xyz
'x, y, z'
'-x, y+1/2, -z+1/2'
'-x, -y, -z'
'x, -y-1/2, z-1/2'

loop_
_atom_site_type_symbol
_atom_site_label
_atom_site_fract_x
_atom_site_fract_y
_atom_site_fract_z
_atom_site_U_iso_or_equiv
_atom_site_adp_type
_atom_site_calc_flag
_atom_site_occupancy
O O1 0.50525(11) 0.70176(16) 0.05782(6) 0.0613(3) Uani d 1
N N1 0.34476(13) 0.63357(19) 0.09666(7) 0.0530(4) Uani d 1
N N2 0.07931(16) 0.2535(2) 0.01583(9) 0.0797(5) Uani d 1
N N3 0.61988(16) 0.4333(2) 0.30101(8) 0.0708(5) Uani d 1
C C1 0.20165(16) 0.4668(2) -0.00607(8) 0.0515(4) Uani d 1
C C2 0.22195(18) 0.3658(2) -0.05879(10) 0.0624(5) Uani d 1
C C3 0.1718(2) 0.2087(3) -0.07310(11) 0.0721(6) Uani d 1
C C4 0.1012(2) 0.1592(3) -0.03549(11) 0.0750(6) Uani d 1
C C5 0.13038(19) 0.4030(3) 0.02947(10) 0.0664(5) Uani d 1
C C6 0.55109(16) 0.5779(2) 0.17981(8) 0.0518(4) Uani d 1
C C7 0.54203(19) 0.4545(2) 0.22813(10) 0.0619(5) Uani d 1
C C8 0.7097(2) 0.5402(3) 0.32714(11) 0.0717(6) Uani d 1
C C9 0.7258(2) 0.6678(3) 0.28396(10) 0.0713(6) Uani d 1
C C10 0.64504(18) 0.6866(2) 0.20842(9) 0.0621(5) Uani d 1
C C11 0.42404(16) 0.7472(2) -0.01352(8) 0.0521(4) Uani d 1
C C12 0.4760(2) 0.8298(2) -0.05937(10) 0.0581(5) Uani d 1
C C13 0.40609(19) 0.8731(2) -0.13285(10) 0.0614(5) Uani d 1
C C14 0.28339(18) 0.8404(2) -0.16314(9) 0.0571(5) Uani d 1
C C15 0.2110(2) 0.8834(3) -0.24001(10) 0.0703(6) Uani d 1
C C16 0.0929(2) 0.8602(3) -0.26809(12) 0.0854(7) Uani d 1
C C17 0.0389(2) 0.7933(3) -0.22063(12) 0.0884(7) Uani d 1
C C18 0.10616(19) 0.7473(3) -0.14611(10) 0.0703(6) Uani d 1
C C19 0.23078(17) 0.7670(2) -0.11493(9) 0.0548(5) Uani d 1
C C20 0.30495(16) 0.7173(2) -0.03826(8) 0.0506(4) Uani d 1
C C21 0.25461(17) 0.6395(2) 0.01656(8) 0.0530(4) Uani d 1
C C22 0.45819(16) 0.5869(2) 0.09848(8) 0.0526(4) Uani d 1
H H1 0.3522(17) 0.738(3) 0.1247(10) 0.080(6) Uiso d 1
H H2 0.2726(17) 0.408(2) -0.0873(9) 0.073(5) Uiso d 1
H H3 0.1834(19) 0.141(3) -0.1108(12) 0.099(7) Uiso d 1
H H4 0.0621(19) 0.051(3) -0.0461(11) 0.089(7) Uiso d 1
H H5 0.1146(18) 0.475(3) 0.0680(10) 0.083(6) Uiso d 1
H H7 0.4767(18) 0.367(3) 0.2099(10) 0.077(6) Uiso d 1
H H8 0.7714(19) 0.522(3) 0.3822(11) 0.094(7) Uiso d 1
H H9 0.7932(19) 0.744(3) 0.3052(10) 0.083(6) Uiso d 1
H H10 0.6560(18) 0.777(3) 0.1759(10) 0.090(6) Uiso d 1
H H12 0.5600(18) 0.853(2) -0.0360(9) 0.064(5) Uiso d 1
H H13 0.4472(17) 0.928(2) -0.1648(9) 0.076(5) Uiso d 1
H H15 0.2541(18) 0.935(3) -0.2732(10) 0.087(6) Uiso d 1
H H16 0.041(2) 0.891(3) -0.3203(13) 0.113(8) Uiso d 1
H H17 -0.047(2) 0.776(3) -0.2404(12) 0.107(8) Uiso d 1
H H18 0.0647(16) 0.705(2) -0.1138(9) 0.066(5) Uiso d 1
H H21 0.1904(15) 0.710(2) 0.0184(8) 0.055(5) Uiso d 1
H H22 0.4510(15) 0.472(2) 0.0725(8) 0.057(5) Uiso d 1

loop_
_atom_site_aniso_label
_atom_site_aniso_U_11
_atom_site_aniso_U_22
_atom_site_aniso_U_33
_atom_site_aniso_U_12
_atom_site_aniso_U_13
_atom_site_aniso_U_23
O1 0.0548(8) 0.0777(9) 0.0510(6) -0.0024(6) 0.0199(6) 0.0111(6)
N1 0.0553(10) 0.0593(10) 0.0451(7) -0.0015(7) 0.0201(7) -0.0059(6)
N2 0.0853(14) 0.0791(13) 0.0802(10) -0.0210(10) 0.0380(10) -0.0002(9)
N3 0.0791(13) 0.0742(12) 0.0544(9) -0.0034(10) 0.0205(8) 0.0110(7)
C1 0.0464(11) 0.0572(11) 0.0479(8) -0.0006(8) 0.0147(8) 0.0004(7)
C2 0.0677(14) 0.0614(12) 0.0625(10) -0.0053(10) 0.0296(10) -0.0082(9)
C3 0.0791(16) 0.0637(13) 0.0711(12) -0.0062(11) 0.0261(11) -0.0124(10)
C4 0.0768(16) 0.0669(14) 0.0712(12) -0.0135(12) 0.0172(11) 0.0009(11)
C5 0.0717(15) 0.0705(13) 0.0615(10) -0.0078(11) 0.0305(10) -0.0007(10)
C6 0.0556(12) 0.0525(10) 0.0492(9) 0.0008(9) 0.0223(8) -0.0024(7)
C7 0.0701(15) 0.0624(12) 0.0539(10) -0.0053(10) 0.0246(10) 0.0031(9)
C8 0.0690(16) 0.0815(15) 0.0561(11) -0.0004(12) 0.0146(10) 0.0068(10)
C9 0.0666(15) 0.0794(15) 0.0596(11) -0.0132(12) 0.0152(10) 0.0003(10)
C10 0.0683(14) 0.0639(12) 0.0529(10) -0.0049(10) 0.0217(9) 0.0019(9)
C11 0.0582(13) 0.0539(10) 0.0433(8) 0.0026(9) 0.0183(8) 0.0005(7)
C12 0.0592(14) 0.0595(11) 0.0568(10) -0.0026(10) 0.0236(9) 0.0017(8)
C13 0.0733(15) 0.0580(11) 0.0573(10) -0.0009(10) 0.0301(10) 0.0073(8)
C14 0.0625(14) 0.0563(11) 0.0516(9) 0.0025(9) 0.0209(9) 0.0041(8)
C15 0.0777(18) 0.0720(13) 0.0576(11) 0.0021(11) 0.0219(11) 0.0106(9)
C16 0.0798(19) 0.1046(18) 0.0596(12) -0.0013(14) 0.0131(12) 0.0173(12)
C17 0.0630(18) 0.119(2) 0.0697(13) 0.0006(14) 0.0104(11) 0.0228(12)
C18 0.0620(15) 0.0829(14) 0.0636(11) -0.0025(11) 0.0214(10) 0.0088(10)
C19 0.0585(14) 0.0518(10) 0.0526(9) 0.0029(9) 0.0196(8) 0.0003(8)
C20 0.0554(13) 0.0495(10) 0.0484(8) 0.0016(8) 0.0215(8) -0.0003(7)
C21 0.0542(12) 0.0591(11) 0.0475(9) 0.0053(9) 0.0217(8) 0.0007(8)
C22 0.0566(13) 0.0551(11) 0.0480(9) 0.0021(9) 0.0222(8) 0.0009(8)

loop_
_atom_type_symbol
_atom_type_description
_atom_type_scat_dispersion_real
_atom_type_scat_dispersion_imag
_atom_type_scat_source
C C 0.0033 0.0016 'International Tables Vol C Tables 4.2.6.8 and 6.1.1.4'
H H 0.0000 0.0000 'International Tables Vol C Tables 4.2.6.8 and 6.1.1.4'
N N 0.0061 0.0033 'International Tables Vol C Tables 4.2.6.8 and 6.1.1.4'
O O 0.0106 0.0060 'International Tables Vol C Tables 4.2.6.8 and 6.1.1.4'

loop_
_geom_angle_atom_site_label_1
_geom_angle_atom_site_label_2
_geom_angle_atom_site_label_3
_geom_angle
_geom_angle_publ_flag
C11 O1 C22 113.65(13) n
C22 N1 C21 111.52(12) n
C22 N1 H1 109.1(11) ?
C21 N1 H1 113.5(11) ?
C4 N2 C5 116.46(18) n
C8 N3 C7 116.90(17) n
C2 C1 C5 116.69(17) ?
C2 C1 C21 124.50(16) ?
C5 C1 C21 118.79(15) ?
C1 C2 C3 119.44(18) ?
C1 C2 H2 119.6(10) ?
C3 C2 H2 120.9(10) ?
C4 C3 C2 119.0(2) ?
C4 C3 H3 121.6(14) ?
C2 C3 H3 119.3(13) ?
N2 C4 C3 123.3(2) ?
N2 C4 H4 116.1(12) ?
C3 C4 H4 120.6(12) ?
N2 C5 C1 125.15(18) ?
N2 C5 H5 117.1(11) ?
C1 C5 H5 117.7(11) ?
C10 C6 C7 117.81(16) ?
C10 C6 C22 123.44(15) ?
C7 C6 C22 118.75(17) ?
N3 C7 C6 124.0(2) ?
N3 C7 H7 114.2(10) ?
C6 C7 H7 121.8(10) ?
N3 C8 C9 123.56(19) ?
N3 C8 H8 117.4(12) ?
C9 C8 H8 119.0(12) ?
C8 C9 C10 118.7(2) ?
C8 C9 H9 121.3(11) ?
C10 C9 H9 120.0(11) ?
C6 C10 C9 119.09(18) ?
C6 C10 H10 121.0(11) ?
C9 C10 H10 119.9(12) ?
C20 C11 O1 123.91(14) ?
C20 C11 C12 122.79(15) ?
O1 C11 C12 113.30(17) ?
C13 C12 C11 119.1(2) ?
C13 C12 H12 123.7(10) ?
C11 C12 H12 117.2(10) ?
C12 C13 C14 121.13(17) ?
C12 C13 H13 116.8(11) ?
C14 C13 H13 122.0(10) ?
C13 C14 C15 121.03(17) ?
C13 C14 C19 119.30(15) ?
C15 C14 C19 119.65(19) ?
C16 C15 C14 121.3(2) ?
C16 C15 H15 122.1(11) ?
C14 C15 H15 116.6(11) ?
C15 C16 C17 119.8(2) ?
C15 C16 H16 123.2(14) ?
C17 C16 H16 116.9(14) ?
C18 C17 C16 120.6(2) ?
C18 C17 H17 118.8(13) ?
C16 C17 H17 120.5(12) ?
C17 C18 C19 121.2(2) ?
C17 C18 H18 118.3(10) ?
C19 C18 H18 120.5(10) ?
C18 C19 C14 117.29(16) ?
C18 C19 C20 123.26(16) ?
C14 C19 C20 119.45(17) ?
C11 C20 C19 118.07(14) ?
C11 C20 C21 119.66(14) ?
C19 C20 C21 122.23(17) ?
N1 C21 C20 111.47(15) ?
N1 C21 C1 108.81(14) n
C20 C21 C1 115.12(13) ?
N1 C21 H21 105.9(9) ?
C20 C21 H21 108.8(9) ?
C1 C21 H21 106.2(10) ?
N1 C22 O1 113.38(14) n
N1 C22 C6 112.33(12) ?
O1 C22 C6 105.59(14) ?
N1 C22 H22 108.7(9) ?
O1 C22 H22 107.5(8) ?
C6 C22 H22 109.2(9) ?

loop_
_geom_bond_atom_site_label_1
_geom_bond_atom_site_label_2
_geom_bond_distance
_geom_bond_publ_flag
O1 C11 1.3732(19) n
O1 C22 1.4492(19) n
N1 C22 1.419(2) n
N1 C21 1.483(2) n
N1 H1 0.97(2) n
N2 C4 1.331(3) n
N2 C5 1.332(2) n
N3 C8 1.328(3) n
N3 C7 1.342(2) n
C1 C2 1.374(2) ?
C1 C5 1.381(2) ?
C1 C21 1.522(2) n
C2 C3 1.384(3) ?
C2 H2 1.017(17) ?
C3 C4 1.365(3) ?
C3 H3 0.95(2) ?
C4 H4 0.98(2) ?
C5 H5 1.002(19) ?
C6 C10 1.374(2) ?
C6 C7 1.378(2) ?
C6 C22 1.512(2) n
C7 H7 1.02(2) ?
C8 C9 1.368(3) ?
C8 H8 1.03(2) ?
C9 C10 1.389(3) ?
C9 H9 0.98(2) ?
C10 H10 0.99(2) ?
C11 C20 1.363(2) ?
C11 C12 1.415(2) ?
C12 C13 1.359(3) ?
C12 H12 0.962(19) ?
C13 C14 1.404(3) ?
C13 H13 1.017(18) ?
C14 C15 1.414(2) ?
C14 C19 1.422(2) ?
C15 C16 1.341(3) ?
C15 H15 1.040(19) ?
C16 C17 1.402(3) ?
C16 H16 0.97(2) ?
C17 C18 1.372(3) ?
C17 H17 0.98(2) ?
C18 C19 1.409(3) ?
C18 H18 0.988(17) ?
C19 C20 1.431(2) ?
C20 C21 1.520(2) ?
C21 H21 0.975(16) ?
C22 H22 1.032(17) n

loop_
_geom_hbond_atom_site_label_D
_geom_hbond_atom_site_label_H
_geom_hbond_atom_site_label_A
_geom_hbond_site_symmetry_A
_geom_hbond_distance_DH
_geom_hbond_distance_HA
_geom_hbond_distance_DA
_geom_hbond_angle_DHA
_geom_hbond_publ_flag
N1 H1 N3 2_655 0.98(2) 2.04(2) 3.009(2) 170.7(17) yes

loop_
_geom_torsion_atom_site_label_1
_geom_torsion_atom_site_label_2
_geom_torsion_atom_site_label_3
_geom_torsion_atom_site_label_4
_geom_torsion
_geom_torsion_publ_flag
C5 C1 C2 C3 -0.3(3) ?
C21 C1 C2 C3 178.03(18) ?
C1 C2 C3 C4 1.4(3) ?
C5 N2 C4 C3 0.1(3) ?
C2 C3 C4 N2 -1.3(3) ?
C4 N2 C5 C1 1.0(3) ?
C2 C1 C5 N2 -0.9(3) ?
C21 C1 C5 N2 -179.35(18) ?
C8 N3 C7 C6 0.7(3) ?
C10 C6 C7 N3 -0.6(3) ?
C22 C6 C7 N3 179.19(17) ?
C7 N3 C8 C9 -0.1(3) ?
N3 C8 C9 C10 -0.6(3) ?
C7 C6 C10 C9 -0.1(3) ?
C22 C6 C10 C9 -179.90(17) ?
C8 C9 C10 C6 0.7(3) ?
C22 O1 C11 C20 13.0(2) ?
C22 O1 C11 C12 -167.37(14) ?
C20 C11 C12 C13 -3.9(3) ?
O1 C11 C12 C13 176.41(15) ?
C11 C12 C13 C14 1.3(3) ?
C12 C13 C14 C15 -179.09(18) ?
C12 C13 C14 C19 2.7(3) ?
C13 C14 C15 C16 -176.6(2) ?
C19 C14 C15 C16 1.6(3) ?
C14 C15 C16 C17 0.5(4) ?
C15 C16 C17 C18 -1.6(4) ?
C16 C17 C18 C19 0.5(4) ?
C17 C18 C19 C14 1.6(3) ?
C17 C18 C19 C20 -178.5(2) ?
C13 C14 C19 C18 175.59(17) ?
C15 C14 C19 C18 -2.6(3) ?
C13 C14 C19 C20 -4.4(2) ?
C15 C14 C19 C20 177.40(16) ?
O1 C11 C20 C19 -178.17(14) ?
C12 C11 C20 C19 2.2(2) ?
O1 C11 C20 C21 4.2(2) ?
C12 C11 C20 C21 -175.39(15) ?
C18 C19 C20 C11 -178.01(17) ?
C14 C19 C20 C11 1.9(2) ?
C18 C19 C20 C21 -0.5(3) ?
C14 C19 C20 C21 179.47(16) ?
C22 N1 C21 C20 -41.2(2) ?
C22 N1 C21 C1 86.79(17) ?
C11 C20 C21 N1 10.0(2) ?
C19 C20 C21 N1 -167.51(15) ?
C11 C20 C21 C1 -114.56(18) ?
C19 C20 C21 C1 67.9(2) ?
C2 C1 C21 N1 -109.53(19) ?
C5 C1 C21 N1 68.8(2) ?
C2 C1 C21 C20 16.4(3) n
C5 C1 C21 C20 -165.26(17) ?
C21 N1 C22 O1 61.15(19) ?
C21 N1 C22 C6 -179.25(14) ?
C11 O1 C22 N1 -46.19(18) ?
C11 O1 C22 C6 -169.58(13) ?
C10 C6 C22 N1 -111.91(19) ?
C7 C6 C22 N1 68.3(2) n
C10 C6 C22 O1 12.1(2) ?
C7 C6 C22 O1 -167.64(15) ?
